data_7051178
loop_
_publ_author_name
'R. Lescouezec'
'G. Marinescu'
'M. C. Munoz'
'D. Luneau'
'M. Andruh'
'F. Lloret'
'J. Faus'
'M. Julve'
'J. A. Mata'
'R. Llusar'
'J. Cano'

_journal_name_full 'New Journal of Chemistry'
_journal_paper_doi 10.1039/b104469a
_journal_year 2001
_chemical_formula_moiety 'Hdpa[Cr(dpa)(ox)2] . 4H2O'
_chemical_formula_sum 'C24 H27 Cr N6 O12'
_chemical_formula_weight 643.52
_space_group_IT_number 2
_symmetry_cell_setting triclinic
_symmetry_space_group_name_Hall '-P 1'
_symmetry_space_group_name_H-M 'P -1'
_cell_angle_alpha 93.78(2)
_cell_angle_beta 95.838(14)
_cell_angle_gamma 111.39(2)
_cell_formula_units_Z 2
_cell_length_a 9.2942(16)
_cell_length_b 11.380(3)
_cell_length_c 14.292(3)
_cell_measurement_temperature 293(2)
_cell_volume 1391.6(5)
_diffrn_ambient_temperature 293(2)
_exptl_crystal_density_diffrn 1.536
_cod_depositor_comments
;
The following automatic conversions were performed:
'_symmetry_cell_setting' value 'Triclinic' changed to 'triclinic'
according to '/home/saulius/struct/CIF-dictionaries/cif_core.dic'
dictionary named 'cif_core.dic' version 2.4.1 from 2010-06-29.

Automatic conversion script
Id: cif_fix_enum 1527 2010-12-29 10:47:43Z saulius 
;
_cod_database_code 7051178

loop_
_symmetry_equiv_pos_as_xyz
'x, y, z'
'-x, -y, -z'

loop_
_atom_site_label
_atom_site_type_symbol
_atom_site_fract_x
_atom_site_fract_y
_atom_site_fract_z
_atom_site_U_iso_or_equiv
_atom_site_adp_type
_atom_site_occupancy
_atom_site_symmetry_multiplicity
_atom_site_calc_flag
_atom_site_refinement_flags
_atom_site_disorder_assembly
_atom_site_disorder_group
Cr1 Cr 0.20884(5) 0.20680(5) 0.38264(3) 0.0284(2) Uani 1 1 d . . .
N1 N 0.3438(3) 0.1632(3) 0.48646(18) 0.0297(6) Uani 1 1 d . . .
N2 N 0.3973(3) 0.3747(3) 0.38341(19) 0.0312(6) Uani 1 1 d . . .
N3 N 0.5789(3) 0.2790(3) 0.4305(2) 0.0351(7) Uani 1 1 d . . .
O1 O 0.2820(2) 0.1327(2) 0.27789(16) 0.0345(6) Uani 1 1 d . . .
O2 O 0.0512(2) 0.0329(2) 0.37109(16) 0.0380(6) Uani 1 1 d . . .
O3 O 0.0647(3) 0.2528(2) 0.29400(15) 0.0373(6) Uani 1 1 d . . .
O4 O 0.1097(2) 0.2717(2) 0.47742(15) 0.0362(6) Uani 1 1 d . . .
O5 O 0.2027(3) -0.0330(3) 0.16855(19) 0.0552(7) Uani 1 1 d . . .
O6 O -0.0276(3) -0.1547(3) 0.2818(2) 0.0587(8) Uani 1 1 d . . .
O7 O -0.1624(3) 0.2796(3) 0.29502(19) 0.0588(8) Uani 1 1 d . . .
O8 O -0.0943(3) 0.3279(3) 0.49070(18) 0.0483(7) Uani 1 1 d . . .
C1 C 0.2693(4) 0.0905(3) 0.5522(2) 0.0382(8) Uani 1 1 d . . .
H1 H 0.1625 0.0697 0.5506 0.056(3) Uiso 1 1 calc R . .
C2 C 0.3446(4) 0.0472(4) 0.6198(3) 0.0433(9) Uani 1 1 d . . .
H2 H 0.2906 -0.0019 0.6638 0.056(3) Uiso 1 1 calc R . .
C3 C 0.5810(4) 0.1527(3) 0.5588(2) 0.0370(8) Uani 1 1 d . . .
H3 H 0.6878 0.1739 0.5597 0.056(3) Uiso 1 1 calc R . .
C4 C 0.5046(4) 0.0780(4) 0.6220(3) 0.0436(9) Uani 1 1 d . . .
H4 H 0.5584 0.0476 0.6665 0.056(3) Uiso 1 1 calc R . .
C5 C 0.4989(4) 0.1977(3) 0.4920(2) 0.0300(7) Uani 1 1 d . . .
C6 C 0.5455(4) 0.3783(3) 0.3947(2) 0.0300(7) Uani 1 1 d . . .
C7 C 0.6689(4) 0.4812(3) 0.3720(2) 0.0373(8) Uani 1 1 d . . .
H7 H 0.7689 0.4799 0.3776 0.056(3) Uiso 1 1 calc R . .
C8 C 0.6431(4) 0.5844(3) 0.3413(3) 0.0420(9) Uani 1 1 d . . .
H8 H 0.7250 0.6536 0.3262 0.056(3) Uiso 1 1 calc R . .
C9 C 0.4929(4) 0.5840(3) 0.3332(2) 0.0406(9) Uani 1 1 d . . .
H9 H 0.4725 0.6534 0.3137 0.056(3) Uiso 1 1 calc R . .
C10 C 0.3753(4) 0.4791(3) 0.3544(2) 0.0367(8) Uani 1 1 d . . .
H10 H 0.2748 0.4793 0.3488 0.056(3) Uiso 1 1 calc R . .
C11 C 0.1896(4) 0.0211(3) 0.2424(2) 0.0345(8) Uani 1 1 d . . .
C12 C 0.0569(4) -0.0437(3) 0.3016(2) 0.0366(8) Uani 1 1 d . . .
C13 C -0.0450(4) 0.2738(3) 0.3353(2) 0.0361(8) Uani 1 1 d . . .
C14 C -0.0106(4) 0.2928(3) 0.4432(2) 0.0353(8) Uani 1 1 d . . .
N4 N 0.7092(3) 0.3018(3) 0.1014(2) 0.0430(7) Uani 1 1 d . . .
H4N H 0.760(6) 0.221(6) 0.097(4) 0.097(17) Uiso 1 1 d . . .
N5 N 0.7371(4) 0.0787(3) 0.0960(2) 0.0476(8) Uani 1 1 d . . .
N6 N 0.5114(4) 0.1125(3) 0.1221(2) 0.0419(8) Uani 1 1 d . . .
H6N H 0.429(5) 0.082(4) 0.135(3) 0.046(13) Uiso 1 1 d . . .
C15 C 0.7670(5) 0.4287(4) 0.0946(3) 0.0568(11) Uani 1 1 d . . .
H15 H 0.8708 0.4691 0.0860 0.056(3) Uiso 1 1 calc R . .
C16 C 0.6753(5) 0.4965(4) 0.1002(3) 0.0569(11) Uani 1 1 d . . .
H16 H 0.7146 0.5832 0.0953 0.056(3) Uiso 1 1 calc R . .
C17 C 0.5197(5) 0.4338(4) 0.1137(3) 0.0504(10) Uani 1 1 d . . .
H17 H 0.4546 0.4791 0.1174 0.056(3) Uiso 1 1 calc R . .
C18 C 0.4629(4) 0.3064(4) 0.1215(2) 0.0427(9) Uani 1 1 d . . .
H18 H 0.3597 0.2649 0.1308 0.056(3) Uiso 1 1 calc R . .
C19 C 0.5615(4) 0.2392(3) 0.1155(2) 0.0353(8) Uani 1 1 d . . .
C20 C 0.5919(4) 0.0297(3) 0.1142(2) 0.0371(8) Uani 1 1 d . . .
C21 C 0.5160(5) -0.0979(3) 0.1254(3) 0.0442(9) Uani 1 1 d . . .
H21 H 0.4129 -0.1292 0.1371 0.056(3) Uiso 1 1 calc R . .
C22 C 0.5986(5) -0.1768(4) 0.1186(3) 0.0546(11) Uani 1 1 d . . .
H22 H 0.5529 -0.2623 0.1268 0.056(3) Uiso 1 1 calc R . .
C23 C 0.7502(5) -0.1262(4) 0.0992(3) 0.0625(12) Uani 1 1 d . . .
H23 H 0.8083 -0.1771 0.0935 0.056(3) Uiso 1 1 calc R . .
C24 C 0.8134(5) -0.0001(4) 0.0886(3) 0.0590(11) Uani 1 1 d . . .
H24 H 0.9157 0.0330 0.0754 0.056(3) Uiso 1 1 calc R . .
O9 O 0.2165(4) 0.5934(3) 0.1576(2) 0.0782(10) Uani 1 1 d . . .
O10 O 0.0508(4) -0.2792(3) 0.0673(2) 0.0745(9) Uani 1 1 d . . .
O11 O 0.1035(4) 0.3309(4) 0.1123(2) 0.0785(10) Uani 1 1 d . . .
O12 O 0.0615(4) -0.3695(4) 0.3087(2) 0.0838(10) Uani 1 1 d . . .

loop_
_atom_site_aniso_label
_atom_site_aniso_U_11
_atom_site_aniso_U_22
_atom_site_aniso_U_33
_atom_site_aniso_U_23
_atom_site_aniso_U_13
_atom_site_aniso_U_12
Cr1 0.0167(3) 0.0389(4) 0.0305(3) 0.0034(2) 0.0060(2) 0.0109(2)
N1 0.0199(14) 0.0372(15) 0.0334(15) 0.0048(12) 0.0082(11) 0.0109(12)
N2 0.0217(14) 0.0359(16) 0.0371(15) 0.0016(12) 0.0048(11) 0.0122(12)
N3 0.0217(14) 0.0410(17) 0.0476(17) 0.0116(14) 0.0119(12) 0.0145(13)
O1 0.0214(12) 0.0409(14) 0.0402(13) 0.0029(11) 0.0129(10) 0.0086(11)
O2 0.0240(12) 0.0466(14) 0.0377(13) 0.0048(11) 0.0115(10) 0.0045(10)
O3 0.0286(13) 0.0558(15) 0.0308(12) 0.0032(11) 0.0038(10) 0.0201(11)
O4 0.0238(12) 0.0572(15) 0.0322(12) 0.0023(11) 0.0046(10) 0.0207(11)
O5 0.0498(16) 0.0542(17) 0.0525(17) -0.0145(14) 0.0211(13) 0.0086(13)
O6 0.0522(17) 0.0406(17) 0.0682(19) 0.0019(14) 0.0127(14) -0.0008(14)
O7 0.0416(16) 0.095(2) 0.0502(16) 0.0048(15) -0.0027(13) 0.0403(16)
O8 0.0319(14) 0.0754(19) 0.0473(15) 0.0016(13) 0.0108(12) 0.0307(13)
C1 0.0283(19) 0.045(2) 0.040(2) 0.0069(16) 0.0097(15) 0.0107(16)
C2 0.042(2) 0.050(2) 0.039(2) 0.0122(17) 0.0087(16) 0.0166(18)
C3 0.0259(18) 0.043(2) 0.045(2) 0.0033(16) 0.0022(15) 0.0169(15)
C4 0.042(2) 0.049(2) 0.044(2) 0.0095(18) -0.0010(17) 0.0231(18)
C5 0.0240(18) 0.0328(18) 0.0357(18) -0.0002(14) 0.0051(14) 0.0141(14)
C6 0.0224(17) 0.0364(19) 0.0317(17) 0.0001(14) 0.0055(13) 0.0117(14)
C7 0.0225(17) 0.042(2) 0.044(2) 0.0049(16) 0.0071(15) 0.0075(15)
C8 0.037(2) 0.040(2) 0.043(2) 0.0060(17) 0.0099(16) 0.0048(16)
C9 0.046(2) 0.036(2) 0.041(2) 0.0044(16) 0.0032(16) 0.0173(17)
C10 0.0278(18) 0.041(2) 0.044(2) -0.0003(16) 0.0008(15) 0.0182(16)
C11 0.0260(18) 0.038(2) 0.041(2) 0.0057(17) 0.0055(15) 0.0133(16)
C12 0.0264(18) 0.041(2) 0.042(2) 0.0088(17) 0.0053(15) 0.0106(17)
C13 0.0217(18) 0.046(2) 0.042(2) 0.0010(16) 0.0010(16) 0.0152(15)
C14 0.0195(17) 0.045(2) 0.0420(19) 0.0049(16) 0.0081(15) 0.0114(15)
N4 0.0379(18) 0.0432(19) 0.0504(19) 0.0103(14) 0.0074(14) 0.0169(15)
N5 0.0389(19) 0.0482(19) 0.058(2) 0.0016(15) 0.0063(15) 0.0194(16)
N6 0.0364(19) 0.044(2) 0.0470(19) 0.0066(14) 0.0142(15) 0.0141(16)
C15 0.046(2) 0.050(3) 0.073(3) 0.016(2) 0.013(2) 0.013(2)
C16 0.069(3) 0.034(2) 0.069(3) 0.0118(19) 0.013(2) 0.019(2)
C17 0.062(3) 0.055(3) 0.046(2) 0.0090(18) 0.0104(19) 0.034(2)
C18 0.045(2) 0.052(2) 0.040(2) 0.0082(17) 0.0113(16) 0.0261(19)
C19 0.042(2) 0.038(2) 0.0264(17) 0.0042(14) 0.0048(14) 0.0150(17)
C20 0.044(2) 0.043(2) 0.0280(17) 0.0026(15) 0.0042(15) 0.0212(18)
C21 0.052(2) 0.040(2) 0.042(2) 0.0059(16) 0.0114(17) 0.0169(18)
C22 0.070(3) 0.044(2) 0.054(2) 0.0080(19) 0.009(2) 0.026(2)
C23 0.066(3) 0.060(3) 0.075(3) 0.002(2) -0.001(2) 0.042(2)
C24 0.044(2) 0.059(3) 0.078(3) 0.003(2) 0.007(2) 0.026(2)
O9 0.079(2) 0.085(2) 0.072(2) 0.0151(18) 0.0054(17) 0.0330(19)
O10 0.079(2) 0.064(2) 0.068(2) -0.0060(16) -0.0119(17) 0.0202(17)
O11 0.105(3) 0.087(2) 0.0465(17) 0.0100(16) 0.0067(17) 0.040(2)
O12 0.092(3) 0.091(3) 0.065(2) -0.0049(18) 0.0093(18) 0.032(2)

loop_
_geom_bond_atom_site_label_1
_geom_bond_atom_site_label_2
_geom_bond_distance
_geom_bond_site_symmetry_2
_geom_bond_publ_flag
Cr1 O4 1.962(2) . ?
Cr1 O2 1.971(2) . ?
Cr1 O1 1.968(2) . ?
Cr1 O3 1.982(2) . ?
Cr1 N1 2.048(3) . ?
Cr1 N2 2.067(3) . ?
N1 C5 1.341(4) . ?
N1 C1 1.365(4) . ?
N2 C6 1.355(4) . ?
N2 C10 1.360(4) . ?
N3 C5 1.385(4) . ?
N3 C6 1.390(4) . ?
O1 C11 1.280(4) . ?
O2 C12 1.296(4) . ?
O3 C13 1.314(4) . ?
O4 C14 1.283(4) . ?
O5 C11 1.226(4) . ?
O6 C12 1.215(4) . ?
O7 C13 1.207(4) . ?
O8 C14 1.234(4) . ?
C1 C2 1.358(5) . ?
C1 H1 0.9300 . ?
C2 C4 1.395(5) . ?
C2 H2 0.9300 . ?
C3 C4 1.354(5) . ?
C3 C5 1.399(5) . ?
C3 H3 0.9300 . ?
C4 H4 0.9300 . ?
C6 C7 1.392(5) . ?
C7 C8 1.371(5) . ?
C7 H7 0.9300 . ?
C8 C9 1.387(5) . ?
C8 H8 0.9300 . ?
C9 C10 1.369(5) . ?
C9 H9 0.9300 . ?
C10 H10 0.9300 . ?
C11 C12 1.553(5) . ?
C13 C14 1.527(5) . ?
N4 C19 1.340(5) . ?
N4 C15 1.359(5) . ?
N4 H4N 1.18(6) . ?
N5 C20 1.320(5) . ?
N5 C24 1.336(5) . ?
N6 C19 1.357(5) . ?
N6 C20 1.407(5) . ?
N6 H6N 0.76(4) . ?
C15 C16 1.346(6) . ?
C15 H15 0.9300 . ?
C16 C17 1.400(6) . ?
C16 H16 0.9300 . ?
C17 C18 1.367(6) . ?
C17 H17 0.9300 . ?
C18 C19 1.397(5) . ?
C18 H18 0.9300 . ?
C20 C21 1.392(5) . ?
C21 C22 1.382(6) . ?
C21 H21 0.9300 . ?
C22 C23 1.379(6) . ?
C22 H22 0.9300 . ?
C23 C24 1.364(6) . ?
C23 H23 0.9300 . ?
C24 H24 0.9300 . ?
